data_4309174
loop_
_publ_author_name
'Md. Badruz Zaman'
'Konstantin Udachin'
'John A. Ripmeester'
'Mark D. Smith'
'Hans-Conrad zur Loye'

_publ_section_title
;
Synthesis and Characterization of Diverse Coordination Polymers. Linear and
Zigzag Chains Involving Their Structural Transformation via Intermolecular
Hydrogen-Bonded, Interpenetrating Ladders Polycatenane, and
Noninterpenetrating Square Grid from Long, Rigid N,N'-Bidentate Ligands:
1,4-Bis[(x-pyridyl)ethynyl]benzene (x= 3 and 4)
;
_journal_name_full 'Inorganic Chemistry'
_journal_page_first 5047
_journal_page_last 5059
_journal_paper_doi 10.1021/ic050080d
_journal_volume 44
_journal_year 2005
_chemical_formula_sum 'C22 H20 Cu N4 O8'
_chemical_formula_weight 531.96
_chemical_name_systematic
; 
 ? 
;
_space_group_IT_number 19
_symmetry_cell_setting orthorhombic
_symmetry_space_group_name_Hall 'P 2ac 2ab'
_symmetry_space_group_name_H-M 'P 21 21 21'
_atom_sites_solution_hydrogens geom
_atom_sites_solution_primary direct
_atom_sites_solution_secondary difmap
_audit_creation_method SHELXL-97
_cell_angle_alpha 90.00
_cell_angle_beta 90.00
_cell_angle_gamma 90.00
_cell_formula_units_Z 4
_cell_length_a 8.5893(4)
_cell_length_b 15.7662(8)
_cell_length_c 17.5041(9)
_cell_measurement_temperature 173(2)
_cell_volume 2370.4(2)
_computing_structure_refinement 'SHELXL-97 (Sheldrick, 1997)'
_computing_structure_solution 'SHELXS-97 (Sheldrick, 1990)'
_diffrn_ambient_temperature 173(2)
_diffrn_measured_fraction_theta_full 1.000
_diffrn_measured_fraction_theta_max 1.000
_diffrn_radiation_monochromator graphite
_diffrn_radiation_source 'fine-focus sealed tube'
_diffrn_radiation_type MoK\a
_diffrn_radiation_wavelength 0.71070
_diffrn_reflns_av_R_equivalents 0.0387
_diffrn_reflns_av_sigmaI/netI 0.0250
_diffrn_reflns_limit_h_max 11
_diffrn_reflns_limit_h_min -11
_diffrn_reflns_limit_k_max 21
_diffrn_reflns_limit_k_min -21
_diffrn_reflns_limit_l_max 23
_diffrn_reflns_limit_l_min -23
_diffrn_reflns_number 28441
_diffrn_reflns_theta_full 28.72
_diffrn_reflns_theta_max 28.72
_diffrn_reflns_theta_min 1.74
_exptl_absorpt_coefficient_mu 0.976
_exptl_absorpt_correction_type empirical
_exptl_absorpt_process_details sadabs
_exptl_crystal_density_diffrn 1.491
_exptl_crystal_density_method 'not measured'
_exptl_crystal_F_000 1092
_exptl_crystal_size_max 0.4
_exptl_crystal_size_mid 0.35
_exptl_crystal_size_min 0.25
_refine_diff_density_max 0.293
_refine_diff_density_min -0.238
_refine_diff_density_rms 0.044
_refine_ls_abs_structure_details 'Flack H D (1983), Acta Cryst. A39, 876-881'
_refine_ls_abs_structure_Flack 0.00
_refine_ls_extinction_method none
_refine_ls_goodness_of_fit_ref 1.022
_refine_ls_hydrogen_treatment mixed
_refine_ls_matrix_type full
_refine_ls_number_parameters 324
_refine_ls_number_reflns 6127
_refine_ls_number_restraints 0
_refine_ls_restrained_S_all 1.022
_refine_ls_R_factor_all 0.0280
_refine_ls_R_factor_gt 0.0239
_refine_ls_shift/su_max 0.001
_refine_ls_shift/su_mean 0.000
_refine_ls_structure_factor_coef Fsqd
_refine_ls_weighting_details 'calc w=1/[\s^2^(Fo^2^)+(0.0383P)^2^+0.1031P] where P=(Fo^2^+2Fc^2^)/3'
_refine_ls_weighting_scheme calc
_refine_ls_wR_factor_gt 0.0601
_refine_ls_wR_factor_ref 0.0619
_reflns_number_gt 5676
_reflns_number_total 6127
_reflns_threshold_expression >2sigma(I)
_cod_data_source_file ic050080dsi20050119_032607_2.cif
_cod_data_source_block compound-2_zam74
_cod_database_code 4309174

loop_
_symmetry_equiv_pos_as_xyz
'x, y, z'
'-x+1/2, -y, z+1/2'
'x+1/2, -y+1/2, -z'
'-x, y+1/2, -z+1/2'

loop_
_atom_site_label
_atom_site_type_symbol
_atom_site_fract_x
_atom_site_fract_y
_atom_site_fract_z
_atom_site_U_iso_or_equiv
_atom_site_adp_type
_atom_site_occupancy
_atom_site_symmetry_multiplicity
_atom_site_calc_flag
_atom_site_refinement_flags
_atom_site_disorder_assembly
_atom_site_disorder_group
Cu1 Cu 0.13861(2) 0.101322(11) 0.126522(10) 0.02173(5) Uani 1 1 d . . .
O1 O 0.04348(15) 0.11427(7) 0.23053(7) 0.0296(3) Uani 1 1 d . . .
O2 O -0.00311(16) 0.23977(7) 0.18493(7) 0.0336(3) Uani 1 1 d . . .
O3 O -0.07469(17) 0.20781(10) 0.30053(8) 0.0429(3) Uani 1 1 d . . .
O4 O 0.25116(15) 0.07265(7) 0.03039(7) 0.0282(3) Uani 1 1 d . . .
O5 O 0.34618(19) 0.14167(10) -0.06612(8) 0.0466(4) Uani 1 1 d . . .
O6 O 0.16754(16) 0.19939(8) 0.00417(7) 0.0347(3) Uani 1 1 d . . .
N1 N 0.33125(15) 0.16404(8) 0.16139(8) 0.0229(3) Uani 1 1 d . . .
N2 N 0.92948(17) 1.06639(8) 0.08473(8) 0.0236(3) Uani 1 1 d . . .
N3 N -0.01298(17) 0.18924(9) 0.23974(8) 0.0290(3) Uani 1 1 d . . .
N4 N 0.25572(18) 0.13959(9) -0.01235(8) 0.0286(3) Uani 1 1 d . . .
C1 C 0.4475(2) 0.12233(10) 0.19655(9) 0.0260(3) Uani 1 1 d . . .
H1 H 0.4345 0.0638 0.2076 0.031 Uiso 1 1 calc R . .
C2 C 0.5847(2) 0.16146(11) 0.21708(11) 0.0307(4) Uani 1 1 d . . .
H2 H 0.6648 0.1302 0.2417 0.037 Uiso 1 1 calc R . .
C3 C 0.60444(19) 0.24711(11) 0.20131(10) 0.0303(4) Uani 1 1 d . . .
H3 H 0.6985 0.2751 0.2147 0.036 Uiso 1 1 calc R . .
C4 C 0.4849(2) 0.29133(10) 0.16572(9) 0.0248(3) Uani 1 1 d . . .
C5 C 0.3492(2) 0.24716(9) 0.14687(8) 0.0240(3) Uani 1 1 d . . .
H5 H 0.2665 0.2770 0.1229 0.029 Uiso 1 1 calc R . .
C6 C 0.5006(2) 0.38005(10) 0.14762(9) 0.0277(3) Uani 1 1 d . . .
C7 C 0.5205(2) 0.45290(10) 0.13287(10) 0.0285(3) Uani 1 1 d . . .
C8 C 0.5531(2) 0.54060(10) 0.11592(9) 0.0264(3) Uani 1 1 d . . .
C9 C 0.7064(2) 0.56979(10) 0.12125(12) 0.0317(4) Uani 1 1 d . . .
H9 H 0.7878 0.5315 0.1338 0.038 Uiso 1 1 calc R . .
C10 C 0.7394(2) 0.65437(11) 0.10830(11) 0.0316(4) Uani 1 1 d . . .
H10 H 0.8435 0.6741 0.1126 0.038 Uiso 1 1 calc R . .
C11 C 0.6210(2) 0.71093(10) 0.08904(10) 0.0288(3) Uani 1 1 d . . .
C12 C 0.4677(2) 0.68145(10) 0.08233(11) 0.0316(4) Uani 1 1 d . . .
H12 H 0.3864 0.7194 0.0687 0.038 Uiso 1 1 calc R . .
C13 C 0.4352(2) 0.59655(11) 0.09577(10) 0.0309(3) Uani 1 1 d . . .
H13 H 0.3313 0.5765 0.0911 0.037 Uiso 1 1 calc R . .
C14 C 0.6565(2) 0.79947(11) 0.07812(10) 0.0302(3) Uani 1 1 d . . .
C15 C 0.6895(2) 0.87246(11) 0.07189(11) 0.0303(4) Uani 1 1 d . . .
C16 C 0.7328(2) 0.96027(10) 0.06487(10) 0.0254(3) Uani 1 1 d . . .
C17 C 0.6355(2) 1.02103(10) 0.03235(9) 0.0282(3) Uani 1 1 d . . .
H17 H 0.5351 1.0058 0.0142 0.034 Uiso 1 1 calc R . .
C18 C 0.68697(19) 1.10375(11) 0.02692(9) 0.0279(3) Uani 1 1 d . . .
H18 H 0.6222 1.1462 0.0051 0.033 Uiso 1 1 calc R . .
C19 C 0.83382(19) 1.12424(10) 0.05351(9) 0.0254(3) Uani 1 1 d . . .
H19 H 0.8684 1.1813 0.0496 0.031 Uiso 1 1 calc R . .
C20 C 0.8790(2) 0.98634(10) 0.09031(10) 0.0264(3) Uani 1 1 d . . .
H20 H 0.9460 0.9453 0.1127 0.032 Uiso 1 1 calc R . .
O1A O 0.21225(16) -0.02638(7) 0.17045(8) 0.0307(3) Uani 1 1 d . . .
H1A4 H 0.160(3) -0.0411(14) 0.2037(12) 0.032(6) Uiso 1 1 d . . .
O2A O -0.0247(2) 0.41173(11) 0.22511(11) 0.0600(5) Uani 1 1 d . . .
H2A4 H -0.036(4) 0.367(2) 0.2168(18) 0.083(11) Uiso 1 1 d . . .
C1A C 0.2734(3) -0.09710(12) 0.13008(14) 0.0522(6) Uani 1 1 d . . .
H1A3 H 0.3789 -0.1092 0.1483 0.063 Uiso 1 1 calc R . .
H1A2 H 0.2765 -0.0842 0.0753 0.063 Uiso 1 1 calc R . .
H1A1 H 0.2068 -0.1467 0.1388 0.063 Uiso 1 1 calc R . .
C2A C 0.1147(3) 0.44275(15) 0.19771(16) 0.0583(7) Uani 1 1 d . . .
H2A3 H 0.2010 0.4170 0.2260 0.070 Uiso 1 1 calc R . .
H2A2 H 0.1177 0.5045 0.2043 0.070 Uiso 1 1 calc R . .
H2A1 H 0.1246 0.4289 0.1434 0.070 Uiso 1 1 calc R . .

loop_
_atom_site_aniso_label
_atom_site_aniso_U_11
_atom_site_aniso_U_22
_atom_site_aniso_U_33
_atom_site_aniso_U_23
_atom_site_aniso_U_13
_atom_site_aniso_U_12
Cu1 0.01959(8) 0.01580(8) 0.02980(9) 0.00184(7) -0.00142(8) -0.00278(7)
O1 0.0288(6) 0.0237(6) 0.0364(6) 0.0017(5) 0.0011(5) 0.0003(5)
O2 0.0336(7) 0.0254(6) 0.0419(7) 0.0011(5) -0.0028(6) 0.0034(5)
O3 0.0323(7) 0.0596(9) 0.0369(7) -0.0107(7) 0.0003(6) 0.0107(7)
O4 0.0289(6) 0.0219(5) 0.0339(6) 0.0041(5) 0.0001(5) 0.0001(5)
O5 0.0363(8) 0.0666(10) 0.0369(7) 0.0109(6) 0.0067(6) -0.0097(7)
O6 0.0393(8) 0.0221(5) 0.0426(7) 0.0039(5) -0.0057(6) -0.0023(5)
N1 0.0209(7) 0.0187(6) 0.0292(6) 0.0018(5) -0.0011(5) -0.0021(5)
N2 0.0215(7) 0.0185(6) 0.0309(6) 0.0011(5) -0.0001(5) -0.0028(5)
N3 0.0201(7) 0.0316(7) 0.0352(8) -0.0053(6) -0.0045(6) 0.0007(6)
N4 0.0255(7) 0.0298(7) 0.0307(7) 0.0032(6) -0.0041(6) -0.0078(6)
C1 0.0268(8) 0.0203(7) 0.0308(8) 0.0040(6) -0.0011(6) -0.0005(6)
C2 0.0253(8) 0.0283(8) 0.0386(9) 0.0038(7) -0.0051(7) -0.0004(7)
C3 0.0217(9) 0.0292(8) 0.0400(9) -0.0007(7) -0.0021(6) -0.0049(6)
C4 0.0253(8) 0.0196(7) 0.0294(8) -0.0021(6) 0.0031(6) -0.0044(6)
C5 0.0222(7) 0.0190(6) 0.0306(7) 0.0016(5) -0.0015(6) -0.0023(6)
C6 0.0241(8) 0.0240(8) 0.0351(8) -0.0025(6) 0.0005(6) -0.0049(6)
C7 0.0259(8) 0.0244(7) 0.0352(8) -0.0044(7) 0.0013(7) -0.0048(6)
C8 0.0293(9) 0.0191(7) 0.0306(8) -0.0019(6) -0.0009(7) -0.0057(6)
C9 0.0281(8) 0.0220(7) 0.0450(9) 0.0008(8) -0.0024(8) -0.0017(6)
C10 0.0256(9) 0.0238(7) 0.0455(10) 0.0008(7) -0.0039(7) -0.0064(7)
C11 0.0297(9) 0.0199(7) 0.0367(8) -0.0005(6) -0.0034(7) -0.0056(7)
C12 0.0289(9) 0.0213(7) 0.0445(10) 0.0020(7) -0.0058(7) -0.0031(7)
C13 0.0261(8) 0.0247(7) 0.0419(8) -0.0022(8) -0.0037(6) -0.0099(7)
C14 0.0245(9) 0.0237(7) 0.0425(9) -0.0011(7) -0.0023(7) -0.0043(7)
C15 0.0237(8) 0.0241(8) 0.0432(9) 0.0000(7) -0.0018(7) -0.0036(6)
C16 0.0232(8) 0.0199(7) 0.0332(8) 0.0001(6) 0.0008(6) -0.0037(6)
C17 0.0220(8) 0.0258(7) 0.0368(8) -0.0003(6) -0.0005(7) -0.0031(7)
C18 0.0256(8) 0.0215(7) 0.0365(8) 0.0036(7) -0.0035(6) 0.0015(7)
C19 0.0252(9) 0.0176(7) 0.0335(8) 0.0017(6) -0.0008(6) -0.0015(6)
C20 0.0246(8) 0.0180(6) 0.0368(8) 0.0019(6) -0.0031(7) -0.0009(6)
O1A 0.0309(7) 0.0198(6) 0.0415(7) 0.0071(5) 0.0066(6) 0.0008(5)
O2A 0.0558(11) 0.0381(9) 0.0861(12) -0.0290(8) 0.0368(9) -0.0112(8)
C1A 0.0567(13) 0.0256(8) 0.0742(14) 0.0124(11) 0.0291(12) 0.0135(10)
C2A 0.0474(15) 0.0463(12) 0.0813(17) -0.0212(12) 0.0258(13) -0.0052(11)

loop_
_atom_type_symbol
_atom_type_description
_atom_type_scat_dispersion_real
_atom_type_scat_dispersion_imag
_atom_type_scat_source
C C 0.0033 0.0016 'International Tables Vol C Tables 4.2.6.8 and 6.1.1.4'
H H 0.0000 0.0000 'International Tables Vol C Tables 4.2.6.8 and 6.1.1.4'
Cu Cu 0.3201 1.2651 'International Tables Vol C Tables 4.2.6.8 and 6.1.1.4'
N N 0.0061 0.0033 'International Tables Vol C Tables 4.2.6.8 and 6.1.1.4'
O O 0.0106 0.0060 'International Tables Vol C Tables 4.2.6.8 and 6.1.1.4'

loop_
_geom_angle_atom_site_label_1
_geom_angle_atom_site_label_2
_geom_angle_atom_site_label_3
_geom_angle
_geom_angle_site_symmetry_1
_geom_angle_site_symmetry_3
_geom_angle_publ_flag
O4 Cu1 O1 170.81(5) . . ?
O4 Cu1 N2 93.66(5) . 1_445 ?
O1 Cu1 N2 89.67(5) . 1_445 ?
O4 Cu1 N1 88.21(5) . . ?
O1 Cu1 N1 90.55(5) . . ?
N2 Cu1 N1 166.46(5) 1_445 . ?
O4 Cu1 O1A 87.08(5) . . ?
O1 Cu1 O1A 83.99(5) . . ?
N2 Cu1 O1A 97.49(5) 1_445 . ?
N1 Cu1 O1A 96.00(5) . . ?
N3 O1 Cu1 111.13(10) . . ?
N4 O4 Cu1 108.53(10) . . ?
C5 N1 C1 118.59(14) . . ?
C5 N1 Cu1 120.91(11) . . ?
C1 N1 Cu1 120.43(10) . . ?
C20 N2 C19 118.16(14) . . ?
C20 N2 Cu1 121.31(11) . 1_665 ?
C19 N2 Cu1 120.46(11) . 1_665 ?
O3 N3 O2 122.96(15) . . ?
O3 N3 O1 119.44(15) . . ?
O2 N3 O1 117.60(14) . . ?
O5 N4 O6 123.13(15) . . ?
O5 N4 O4 119.13(16) . . ?
O6 N4 O4 117.74(14) . . ?
N1 C1 C2 122.37(15) . . ?
C1 C2 C3 119.22(16) . . ?
C4 C3 C2 119.15(15) . . ?
C3 C4 C5 118.19(14) . . ?
C3 C4 C6 121.16(15) . . ?
C5 C4 C6 120.64(15) . . ?
N1 C5 C4 122.47(15) . . ?
C7 C6 C4 177.1(2) . . ?
C6 C7 C8 177.00(19) . . ?
C13 C8 C9 119.65(14) . . ?
C13 C8 C7 121.31(15) . . ?
C9 C8 C7 119.03(15) . . ?
C10 C9 C8 120.00(16) . . ?
C9 C10 C11 120.48(17) . . ?
C10 C11 C12 119.57(15) . . ?
C10 C11 C14 119.83(16) . . ?
C12 C11 C14 120.58(16) . . ?
C13 C12 C11 119.66(16) . . ?
C12 C13 C8 120.62(16) . . ?
C15 C14 C11 177.2(2) . . ?
C14 C15 C16 178.8(2) . . ?
C17 C16 C20 117.92(15) . . ?
C17 C16 C15 122.80(16) . . ?
C20 C16 C15 119.28(15) . . ?
C18 C17 C16 119.06(17) . . ?
C17 C18 C19 119.32(16) . . ?
N2 C19 C18 122.42(15) . . ?
N2 C20 C16 123.12(15) . . ?
C1A O1A Cu1 129.59(12) . . ?

loop_
_geom_bond_atom_site_label_1
_geom_bond_atom_site_label_2
_geom_bond_distance
_geom_bond_site_symmetry_2
_geom_bond_publ_flag
Cu1 O4 1.9927(12) . ?
Cu1 O1 2.0059(12) . ?
Cu1 N2 2.0162(14) 1_445 ?
Cu1 N1 2.0219(13) . ?
Cu1 O1A 2.2461(12) . ?
O1 N3 1.2878(18) . ?
O2 N3 1.2500(19) . ?
O3 N3 1.2243(19) . ?
O4 N4 1.2942(18) . ?
O5 N4 1.221(2) . ?
O6 N4 1.244(2) . ?
N1 C5 1.3438(19) . ?
N1 C1 1.344(2) . ?
N2 C20 1.338(2) . ?
N2 C19 1.344(2) . ?
N2 Cu1 2.0162(14) 1_665 ?
C1 C2 1.378(2) . ?
C2 C3 1.389(2) . ?
C3 C4 1.388(2) . ?
C4 C5 1.398(2) . ?
C4 C6 1.440(2) . ?
C6 C7 1.190(2) . ?
C7 C8 1.442(2) . ?
C8 C13 1.389(2) . ?
C8 C9 1.398(2) . ?
C9 C10 1.382(2) . ?
C10 C11 1.394(3) . ?
C11 C12 1.401(3) . ?
C11 C14 1.441(2) . ?
C12 C13 1.387(2) . ?
C14 C15 1.190(2) . ?
C15 C16 1.439(2) . ?
C16 C17 1.393(2) . ?
C16 C20 1.395(2) . ?
C17 C18 1.380(2) . ?
C18 C19 1.383(2) . ?
O1A C1A 1.420(2) . ?
O2A C2A 1.380(3) . ?
